data_4110753
loop_
_publ_author_name
'Andrew P. Dove'
'Vernon C. Gibson'
'Edward L. Marshall'
'Henry S. Rzepa'
'Andrew J. P. White'
'David J. Williams'

_publ_section_title
;
 Synthetic, Structural, Mechanistic, and Computational Studies on
 Single-Site \b-Diketiminate Tin(II) Initiators for the Polymerization of
 rac-Lactide
;
_journal_name_full 'Journal of the American Chemical Society'
_journal_page_first 9834
_journal_page_last 9843
_journal_paper_doi 10.1021/ja061400a
_journal_volume 128
_journal_year 2006
_chemical_formula_sum 'C35 H52 N2 O3 Sn'
_chemical_formula_weight 667.48
_chemical_name_systematic
; 
 ? 
;
_space_group_IT_number 4
_symmetry_cell_setting monoclinic
_symmetry_space_group_name_Hall 'P 2yb'
_symmetry_space_group_name_H-M 'P 1 21 1'
_atom_sites_solution_hydrogens geom
_atom_sites_solution_primary direct
_atom_sites_solution_secondary difmap
_audit_creation_method SHELXL-97
_cell_angle_alpha 90.00
_cell_angle_beta 109.008(11)
_cell_angle_gamma 90.00
_cell_formula_units_Z 2
_cell_length_a 11.7495(19)
_cell_length_b 9.8141(18)
_cell_length_c 16.5355(19)
_cell_measurement_reflns_used 23
_cell_measurement_temperature 203(2)
_cell_measurement_theta_max 11.52
_cell_measurement_theta_min 5.31
_cell_volume 1802.8(5)
_computing_cell_refinement 'Bruker XSCANS'
_computing_data_collection 'Bruker XSCANS'
_computing_data_reduction 'Bruker SHELXTL'
_computing_molecular_graphics 'Bruker SHELXTL'
_computing_publication_material 'Bruker SHELXTL'
_computing_structure_refinement 'SHELXL-97 (Sheldrick, 1997)'
_computing_structure_solution 'SHELXS-97 (Sheldrick, 1990)'
_diffrn_ambient_temperature 203(2)
_diffrn_measured_fraction_theta_full 0.929
_diffrn_measured_fraction_theta_max 0.929
_diffrn_measurement_device_type 'Bruker P4'
_diffrn_measurement_method '\w scans'
_diffrn_radiation_monochromator graphite
_diffrn_radiation_source 'fine-focus sealed tube'
_diffrn_radiation_type MoK\a
_diffrn_radiation_wavelength 0.71073
_diffrn_reflns_av_R_equivalents 0.0318
_diffrn_reflns_av_sigmaI/netI 0.0591
_diffrn_reflns_limit_h_max 13
_diffrn_reflns_limit_h_min 0
_diffrn_reflns_limit_k_max 11
_diffrn_reflns_limit_k_min 0
_diffrn_reflns_limit_l_max 18
_diffrn_reflns_limit_l_min -19
_diffrn_reflns_number 3303
_diffrn_reflns_theta_full 25.00
_diffrn_reflns_theta_max 25.00
_diffrn_reflns_theta_min 2.45
_diffrn_standards_decay_% 10.23
_diffrn_standards_interval_count 97
_diffrn_standards_number 3
_exptl_absorpt_coefficient_mu 0.741
_exptl_absorpt_correction_T_max 0.9601
_exptl_absorpt_correction_T_min 0.7971
_exptl_absorpt_correction_type 'Lamina [1 0 -1]'
_exptl_crystal_colour Yellow
_exptl_crystal_density_diffrn 1.230
_exptl_crystal_description 'platy needles'
_exptl_crystal_F_000 700
_exptl_crystal_size_max 0.93
_exptl_crystal_size_mid 0.37
_exptl_crystal_size_min 0.03
_refine_diff_density_max 0.497
_refine_diff_density_min -0.366
_refine_diff_density_rms 0.068
_refine_ls_abs_structure_details 'Flack H D (1983), Acta Cryst. A39, 876-881'
_refine_ls_abs_structure_Flack 0.02(4)
_refine_ls_extinction_method none
_refine_ls_goodness_of_fit_ref 1.009
_refine_ls_hydrogen_treatment mixed
_refine_ls_matrix_type full
_refine_ls_number_parameters 372
_refine_ls_number_reflns 3133
_refine_ls_number_restraints 1
_refine_ls_restrained_S_all 1.009
_refine_ls_R_factor_all 0.0455
_refine_ls_R_factor_gt 0.0347
_refine_ls_shift/su_max 0.000
_refine_ls_shift/su_mean 0.000
_refine_ls_structure_factor_coef Fsqd
_refine_ls_weighting_details 'calc w=1/[\s^2^(Fo^2^)+(0.0327P)^2^+0.0000P] where P=(Fo^2^+2Fc^2^)/3'
_refine_ls_weighting_scheme calc
_refine_ls_wR_factor_gt 0.0728
_refine_ls_wR_factor_ref 0.0762
_reflns_number_gt 2731
_reflns_number_total 3133
_reflns_threshold_expression >2sigma(I)
_cod_data_source_file ja061400asi20060308_075058_4.cif
_cod_data_source_block Compound_14
_cod_database_code 4110753

loop_
_symmetry_equiv_pos_as_xyz
'x, y, z'
'-x, y+1/2, -z'

loop_
_atom_site_label
_atom_site_type_symbol
_atom_site_fract_x
_atom_site_fract_y
_atom_site_fract_z
_atom_site_U_iso_or_equiv
_atom_site_adp_type
_atom_site_occupancy
_atom_site_symmetry_multiplicity
_atom_site_calc_flag
_atom_site_refinement_flags
Sn Sn 0.12814(3) 1.33063(4) 0.19738(2) 0.02837(10) Uani 1 1 d .
C1 C 0.1836(6) 1.5646(7) 0.3340(4) 0.0306(13) Uani 1 1 d .
N1 N 0.1181(5) 1.4544(7) 0.3078(4) 0.0309(13) Uani 1 1 d .
C2 C 0.2929(6) 1.5901(8) 0.3180(4) 0.0359(15) Uani 1 1 d .
H2A H 0.3232 1.6793 0.3286 0.043 Uiso 1 1 calc R
C3 C 0.3609(6) 1.4976(7) 0.2884(4) 0.0309(13) Uani 1 1 d .
N3 N 0.3234(4) 1.3773(5) 0.2517(3) 0.0289(12) Uani 1 1 d .
C4 C 0.1457(7) 1.6703(9) 0.3859(5) 0.0451(17) Uani 1 1 d .
H4A H 0.0842 1.7282 0.3481 0.068 Uiso 1 1 calc R
H4B H 0.2147 1.7253 0.4169 0.068 Uiso 1 1 calc R
H4C H 0.1136 1.6256 0.4262 0.068 Uiso 1 1 calc R
C5 C 0.4903(8) 1.5422(11) 0.2990(6) 0.047(2) Uani 1 1 d .
H5A H 0.5466 1.4808 0.3381 0.071 Uiso 1 1 calc R
H5B H 0.5032 1.6341 0.3216 0.071 Uiso 1 1 calc R
H5C H 0.5028 1.5397 0.2438 0.071 Uiso 1 1 calc R
C6 C 0.0200(6) 1.4192(7) 0.3373(4) 0.0324(13) Uani 1 1 d .
C7 C -0.0993(6) 1.4499(8) 0.2868(4) 0.0396(16) Uani 1 1 d .
C8 C -0.1936(7) 1.3945(11) 0.3111(6) 0.058(2) Uani 1 1 d .
H8A H -0.2738 1.4098 0.2767 0.070 Uiso 1 1 calc R
C9 C -0.1703(7) 1.319(2) 0.3838(6) 0.077(4) Uani 1 1 d .
H9A H -0.2346 1.2843 0.3998 0.092 Uiso 1 1 calc R
C10 C -0.0548(8) 1.2923(10) 0.4336(5) 0.065(3) Uani 1 1 d .
H10A H -0.0410 1.2408 0.4838 0.078 Uiso 1 1 calc R
C11 C 0.0438(6) 1.340(2) 0.4120(4) 0.0456(19) Uani 1 1 d .
C12 C -0.1295(7) 1.5408(9) 0.2087(5) 0.0471(18) Uani 1 1 d .
H12A H -0.0528 1.5705 0.2016 0.056 Uiso 1 1 calc R
C13 C -0.2022(9) 1.4648(11) 0.1268(5) 0.060(2) Uani 1 1 d .
H13A H -0.1578 1.3849 0.1197 0.091 Uiso 1 1 calc R
H13B H -0.2156 1.5245 0.0779 0.091 Uiso 1 1 calc R
H13C H -0.2791 1.4369 0.1314 0.091 Uiso 1 1 calc R
C14 C -0.1961(9) 1.6677(12) 0.2216(6) 0.070(3) Uani 1 1 d .
H14A H -0.1476 1.7153 0.2725 0.105 Uiso 1 1 calc R
H14B H -0.2722 1.6415 0.2280 0.105 Uiso 1 1 calc R
H14C H -0.2108 1.7271 0.1723 0.105 Uiso 1 1 calc R
C15 C 0.1713(7) 1.3032(11) 0.4686(5) 0.056(4) Uani 1 1 d .
H15A H 0.2282 1.3315 0.4388 0.067 Uiso 1 1 calc R
C16 C 0.2030(11) 1.3803(13) 0.5533(6) 0.094(4) Uani 1 1 d .
H16A H 0.2830 1.3544 0.5895 0.140 Uiso 1 1 calc R
H16B H 0.1451 1.3580 0.5818 0.140 Uiso 1 1 calc R
H16C H 0.2010 1.4776 0.5424 0.140 Uiso 1 1 calc R
C17 C 0.1861(10) 1.1515(13) 0.4860(6) 0.078(3) Uani 1 1 d .
H17A H 0.2680 1.1326 0.5219 0.117 Uiso 1 1 calc R
H17B H 0.1693 1.1029 0.4322 0.117 Uiso 1 1 calc R
H17C H 0.1305 1.1219 0.5148 0.117 Uiso 1 1 calc R
C18 C 0.4055(6) 1.2887(6) 0.2296(4) 0.0308(15) Uani 1 1 d .
C19 C 0.4587(8) 1.1793(11) 0.2849(6) 0.045(2) Uani 1 1 d .
C20 C 0.5414(8) 1.0984(10) 0.2625(5) 0.054(2) Uani 1 1 d .
H20A H 0.5820 1.0293 0.3003 0.064 Uiso 1 1 calc R
C21 C 0.5655(8) 1.1160(11) 0.1875(6) 0.061(2) Uani 1 1 d .
H21A H 0.6200 1.0579 0.1736 0.073 Uiso 1 1 calc R
C22 C 0.5090(7) 1.2197(10) 0.1325(5) 0.0502(19) Uani 1 1 d .
H22A H 0.5264 1.2318 0.0813 0.060 Uiso 1 1 calc R
C23 C 0.4277(6) 1.3062(10) 0.1508(4) 0.039(3) Uani 1 1 d .
C24 C 0.4301(7) 1.1547(9) 0.3668(5) 0.0440(17) Uani 1 1 d .
H24A H 0.3507 1.1968 0.3589 0.053 Uiso 1 1 calc R
C25 C 0.5197(11) 1.2249(16) 0.4431(6) 0.097(5) Uani 1 1 d .
H25A H 0.4968 1.2095 0.4937 0.145 Uiso 1 1 calc R
H25B H 0.5200 1.3219 0.4321 0.145 Uiso 1 1 calc R
H25C H 0.5995 1.1880 0.4523 0.145 Uiso 1 1 calc R
C26 C 0.4169(12) 1.0036(13) 0.3810(8) 0.086(4) Uani 1 1 d .
H26A H 0.3953 0.9905 0.4323 0.128 Uiso 1 1 calc R
H26B H 0.4926 0.9579 0.3875 0.128 Uiso 1 1 calc R
H26C H 0.3545 0.9658 0.3322 0.128 Uiso 1 1 calc R
C27 C 0.3631(7) 1.4131(8) 0.0862(4) 0.0413(17) Uani 1 1 d .
H27A H 0.3189 1.4735 0.1136 0.050 Uiso 1 1 calc R
C28 C 0.4456(9) 1.5009(10) 0.0545(6) 0.061(2) Uani 1 1 d .
H28A H 0.3982 1.5672 0.0138 0.092 Uiso 1 1 calc R
H28B H 0.4894 1.4439 0.0268 0.092 Uiso 1 1 calc R
H28C H 0.5022 1.5480 0.1024 0.092 Uiso 1 1 calc R
C29 C 0.2686(8) 1.339(2) 0.0091(4) 0.071(2) Uani 1 1 d .
H29A H 0.2247 1.4066 -0.0324 0.106 Uiso 1 1 calc R
H29B H 0.2127 1.2886 0.0296 0.106 Uiso 1 1 calc R
H29C H 0.3099 1.2774 -0.0177 0.106 Uiso 1 1 calc R
O30 O 0.1331(5) 1.1697(6) 0.2753(4) 0.0416(13) Uani 1 1 d .
C31 C 0.0889(8) 1.0434(8) 0.2437(5) 0.0487(19) Uani 1 1 d .
H31A H 0.1235 0.9757 0.2895 0.058 Uiso 1 1 calc R
C32 C -0.0481(10) 1.0356(13) 0.2193(7) 0.082(4) Uani 1 1 d .
H32A H -0.0719 1.0602 0.2683 0.123 Uiso 1 1 calc R
H32B H -0.0746 0.9435 0.2016 0.123 Uiso 1 1 calc R
H32C H -0.0846 1.0981 0.1726 0.123 Uiso 1 1 calc R
C33 C 0.1291(7) 1.0050(8) 0.1684(5) 0.0452(18) Uani 1 1 d .
O33 O 0.1649(6) 1.0859(6) 0.1282(4) 0.0587(15) Uani 1 1 d .
O34 O 0.1168(6) 0.8713(5) 0.1517(4) 0.0571(16) Uani 1 1 d .
C35 C 0.1504(9) 0.824(2) 0.0778(5) 0.068(3) Uani 1 1 d .
H35A H 0.1180 0.8876 0.0290 0.082 Uiso 1 1 calc R
C36 C 0.0936(11) 0.6866(10) 0.0556(7) 0.081(3) Uani 1 1 d .
H36A H 0.0069 0.6951 0.0399 0.122 Uiso 1 1 calc R
H36B H 0.1231 0.6266 0.1046 0.122 Uiso 1 1 calc R
H36C H 0.1141 0.6490 0.0079 0.122 Uiso 1 1 calc R
C37 C 0.2869(10) 0.817(2) 0.1030(7) 0.083(3) Uani 1 1 d .
H37A H 0.3203 0.9083 0.1167 0.125 Uiso 1 1 calc R
H37B H 0.3093 0.7807 0.0559 0.125 Uiso 1 1 calc R
H37C H 0.3181 0.7590 0.1527 0.125 Uiso 1 1 calc R

loop_
_atom_site_aniso_label
_atom_site_aniso_U_11
_atom_site_aniso_U_22
_atom_site_aniso_U_33
_atom_site_aniso_U_23
_atom_site_aniso_U_13
_atom_site_aniso_U_12
Sn 0.02704(15) 0.03277(17) 0.02529(14) 0.0000(4) 0.00853(10) -0.0008(4)
C1 0.028(3) 0.035(3) 0.031(3) 0.001(3) 0.013(2) 0.005(3)
N1 0.024(3) 0.043(4) 0.030(3) 0.001(3) 0.014(2) -0.003(2)
C2 0.037(3) 0.041(4) 0.032(3) -0.002(3) 0.015(3) -0.004(3)
C3 0.030(3) 0.038(3) 0.032(3) 0.001(3) 0.019(3) -0.001(3)
N3 0.027(2) 0.035(3) 0.026(2) 0.0004(17) 0.0101(19) 0.0005(19)
C4 0.050(4) 0.044(4) 0.051(4) -0.014(3) 0.031(3) -0.005(3)
C5 0.029(4) 0.067(6) 0.056(5) -0.012(5) 0.027(4) -0.016(4)
C6 0.033(3) 0.034(4) 0.038(3) -0.002(3) 0.023(3) -0.007(3)
C7 0.036(4) 0.051(4) 0.037(3) -0.004(3) 0.019(3) -0.006(3)
C8 0.030(4) 0.088(6) 0.062(5) 0.009(4) 0.021(3) -0.003(4)
C9 0.050(4) 0.111(11) 0.083(5) 0.010(9) 0.041(4) -0.030(9)
C10 0.058(5) 0.093(10) 0.057(4) 0.018(4) 0.038(4) -0.014(4)
C11 0.037(3) 0.066(6) 0.038(3) 0.009(7) 0.018(2) -0.004(7)
C12 0.033(4) 0.062(5) 0.045(4) 0.009(4) 0.012(3) 0.006(4)
C13 0.054(5) 0.069(6) 0.050(4) 0.000(4) 0.007(4) 0.005(5)
C14 0.065(6) 0.081(7) 0.062(5) 0.002(5) 0.017(4) 0.014(5)
C15 0.049(4) 0.078(11) 0.042(3) 0.017(4) 0.018(3) -0.005(4)
C16 0.089(7) 0.101(10) 0.065(5) 0.016(5) -0.010(5) -0.016(6)
C17 0.071(6) 0.098(9) 0.058(5) 0.022(6) 0.012(5) 0.016(6)
C18 0.028(3) 0.034(4) 0.032(3) -0.001(2) 0.011(2) 0.007(2)
C19 0.030(4) 0.055(6) 0.046(4) 0.000(4) 0.009(3) 0.014(4)
C20 0.050(5) 0.062(5) 0.049(4) 0.012(4) 0.018(4) 0.029(4)
C21 0.056(5) 0.065(6) 0.069(5) 0.000(4) 0.028(4) 0.027(4)
C22 0.050(4) 0.059(5) 0.049(4) -0.004(4) 0.027(3) 0.013(4)
C23 0.033(3) 0.055(9) 0.030(3) -0.002(3) 0.011(2) 0.006(3)
C24 0.037(4) 0.057(5) 0.040(4) 0.010(3) 0.014(3) 0.008(3)
C25 0.084(7) 0.161(13) 0.038(4) 0.000(6) 0.010(5) -0.045(9)
C26 0.093(8) 0.075(7) 0.105(8) 0.040(7) 0.054(7) 0.020(6)
C27 0.045(4) 0.054(5) 0.032(3) -0.002(3) 0.021(3) 0.006(3)
C28 0.073(6) 0.063(6) 0.064(5) 0.014(4) 0.043(5) 0.006(5)
C29 0.074(5) 0.086(7) 0.042(3) -0.010(10) 0.006(3) 0.000(12)
O30 0.048(3) 0.039(3) 0.038(3) 0.001(2) 0.015(2) -0.009(3)
C31 0.067(5) 0.038(4) 0.041(4) 0.006(3) 0.018(4) -0.012(4)
C32 0.074(7) 0.097(9) 0.085(7) -0.030(6) 0.039(5) -0.052(7)
C33 0.051(4) 0.032(4) 0.048(4) 0.002(3) 0.010(3) -0.002(3)
O33 0.082(4) 0.044(3) 0.062(3) 0.009(3) 0.039(3) 0.002(3)
O34 0.085(4) 0.034(3) 0.053(3) -0.001(2) 0.023(3) -0.001(2)
C35 0.106(7) 0.052(5) 0.047(3) 0.014(7) 0.024(4) 0.030(9)
C36 0.104(8) 0.050(5) 0.072(6) -0.014(5) 0.004(6) 0.018(6)
C37 0.102(7) 0.057(9) 0.095(6) -0.003(8) 0.038(5) 0.007(8)

loop_
_atom_type_symbol
_atom_type_description
_atom_type_scat_dispersion_real
_atom_type_scat_dispersion_imag
_atom_type_scat_source
C C 0.0033 0.0016 'International Tables Vol C Tables 4.2.6.8 and 6.1.1.4'
H H 0.0000 0.0000 'International Tables Vol C Tables 4.2.6.8 and 6.1.1.4'
N N 0.0061 0.0033 'International Tables Vol C Tables 4.2.6.8 and 6.1.1.4'
O O 0.0106 0.0060 'International Tables Vol C Tables 4.2.6.8 and 6.1.1.4'
Sn Sn -0.6537 1.4246 'International Tables Vol C Tables 4.2.6.8 and 6.1.1.4'

loop_
_geom_angle_atom_site_label_1
_geom_angle_atom_site_label_2
_geom_angle_atom_site_label_3
_geom_angle
O30 Sn N3 95.3(2)
O30 Sn N1 84.4(3)
N3 Sn N1 83.1(2)
N1 C1 C2 123.6(6)
N1 C1 C4 120.3(6)
C2 C1 C4 116.1(6)
C1 N1 C6 122.4(6)
C1 N1 Sn 122.4(5)
C6 N1 Sn 114.2(4)
C3 C2 C1 127.4(7)
N3 C3 C2 126.2(6)
N3 C3 C5 118.2(6)
C2 C3 C5 115.6(7)
C3 N3 C18 120.2(5)
C3 N3 Sn 120.7(4)
C18 N3 Sn 117.6(4)
C11 C6 C7 120.8(6)
C11 C6 N1 118.7(6)
C7 C6 N1 120.1(6)
C8 C7 C6 118.2(7)
C8 C7 C12 119.0(7)
C6 C7 C12 122.8(6)
C9 C8 C7 120.8(7)
C10 C9 C8 120.6(8)
C9 C10 C11 121.8(9)
C10 C11 C6 117.7(7)
C10 C11 C15 119.5(10)
C6 C11 C15 122.8(7)
C7 C12 C14 110.5(7)
C7 C12 C13 111.9(7)
C14 C12 C13 110.9(7)
C17 C15 C16 109.6(8)
C17 C15 C11 112.1(11)
C16 C15 C11 110.0(9)
C19 C18 C23 120.6(7)
C19 C18 N3 119.2(6)
C23 C18 N3 120.1(6)
C20 C19 C18 117.3(8)
C20 C19 C24 121.5(9)
C18 C19 C24 121.2(8)
C21 C20 C19 122.4(8)
C20 C21 C22 119.5(8)
C23 C22 C21 121.7(7)
C22 C23 C18 118.2(7)
C22 C23 C27 119.7(6)
C18 C23 C27 122.1(6)
C26 C24 C19 110.9(9)
C26 C24 C25 113.1(9)
C19 C24 C25 112.0(8)
C28 C27 C23 114.1(7)
C28 C27 C29 110.1(7)
C23 C27 C29 108.3(10)
C31 O30 Sn 122.0(5)
O30 C31 C33 110.8(7)
O30 C31 C32 112.3(8)
C33 C31 C32 110.8(7)
O33 C33 O34 124.7(8)
O33 C33 C31 123.5(7)
O34 C33 C31 111.8(7)
C33 O34 C35 115.9(10)
O34 C35 C36 105.4(10)
O34 C35 C37 109.2(8)
C36 C35 C37 111.9(14)

loop_
_geom_bond_atom_site_label_1
_geom_bond_atom_site_label_2
_geom_bond_distance
Sn O30 2.028(6)
Sn N3 2.223(5)
Sn N1 2.228(6)
C1 N1 1.316(10)
C1 C2 1.415(9)
C1 C4 1.504(10)
N1 C6 1.432(8)
C2 C3 1.400(10)
C3 N3 1.334(8)
C3 C5 1.536(10)
N3 C18 1.432(8)
C6 C11 1.409(13)
C6 C7 1.411(10)
C7 C8 1.405(11)
C7 C12 1.514(10)
C8 C9 1.364(17)
C9 C10 1.363(13)
C10 C11 1.398(12)
C11 C15 1.529(11)
C12 C14 1.522(13)
C12 C13 1.538(11)
C15 C17 1.515(16)
C15 C16 1.527(14)
C18 C19 1.417(12)
C18 C23 1.421(9)
C19 C20 1.394(13)
C19 C24 1.517(12)
C20 C21 1.370(13)
C21 C22 1.383(13)
C22 C23 1.382(11)
C23 C27 1.513(11)
C24 C26 1.517(14)
C24 C25 1.520(12)
C27 C28 1.513(12)
C27 C29 1.569(14)
O30 C31 1.379(10)
C31 C33 1.516(12)
C31 C32 1.528(14)
C33 O33 1.195(10)
C33 O34 1.339(9)
O34 C35 1.474(11)
C35 C36 1.50(2)
C35 C37 1.521(15)
